data_7041527
loop_
_publ_author_name
'Gao, Feng'
'Yang, Feng-Lei'
'Feng, Xiaowan'
'Xu, Huimin'
'Sun, Wang'
'Liu, Huan'
'Li, Xiu-Ling'

_publ_section_title
;
 Half-sandwich lanthanide crown ether complexes with the slow relaxation
 of magnetization and photoluminescence behaviors.
;
_journal_issue 4
_journal_name_full 'Dalton transactions (Cambridge, England : 2003)'
_journal_page_first 1317
_journal_page_last 1323
_journal_paper_doi 10.1039/c6dt04353d
_journal_volume 46
_journal_year 2017
_chemical_formula_sum 'C8 H16 Er N3 O13'
_chemical_formula_weight 529.50
_space_group_crystal_system monoclinic
_space_group_IT_number 14
_space_group_name_Hall '-P 2ybc'
_space_group_name_H-M_alt 'P 1 21/c 1'
_symmetry_space_group_name_Hall '-P 2ybc'
_symmetry_space_group_name_H-M 'P 1 21/c 1'
_atom_sites_solution_hydrogens geom
_audit_creation_method SHELXL-2016/6
_audit_update_record
;
2016-12-02 deposited with the CCDC.
2016-12-21 downloaded from the CCDC.
;
_cell_angle_alpha 90
_cell_angle_beta 91.562(2)
_cell_angle_gamma 90
_cell_formula_units_Z 4
_cell_length_a 12.0930(19)
_cell_length_b 8.5348(14)
_cell_length_c 15.134(2)
_cell_measurement_reflns_used 3661
_cell_measurement_temperature 123(2)
_cell_measurement_theta_max 27.00
_cell_measurement_theta_min 2.69
_cell_volume 1561.4(4)
_computing_cell_refinement 'Bruker SMART'
_computing_data_collection 'Bruker SMART'
_computing_data_reduction 'Bruker SAINT'
_computing_molecular_graphics 'Bruker SHELXTL'
_computing_publication_material 'Bruker SHELXTL'
_computing_structure_refinement 'SHELXL-2016/6 (Sheldrick, 2016)'
_computing_structure_solution 'Bruker SHELXTL'
_diffrn_ambient_temperature 123(2)
_diffrn_measured_fraction_theta_full 0.998
_diffrn_measured_fraction_theta_max 0.983
_diffrn_measurement_device_type 'CCD area detector'
_diffrn_measurement_method 'phi and omega scans'
_diffrn_radiation_type MoK\a
_diffrn_radiation_wavelength 0.71073
_diffrn_reflns_av_R_equivalents 0.0255
_diffrn_reflns_av_unetI/netI 0.0326
_diffrn_reflns_Laue_measured_fraction_full 0.998
_diffrn_reflns_Laue_measured_fraction_max 0.983
_diffrn_reflns_limit_h_max 15
_diffrn_reflns_limit_h_min -13
_diffrn_reflns_limit_k_max 7
_diffrn_reflns_limit_k_min -11
_diffrn_reflns_limit_l_max 19
_diffrn_reflns_limit_l_min -19
_diffrn_reflns_number 9043
_diffrn_reflns_point_group_measured_fraction_full 0.998
_diffrn_reflns_point_group_measured_fraction_max 0.983
_diffrn_reflns_theta_full 25.242
_diffrn_reflns_theta_max 27.497
_diffrn_reflns_theta_min 1.685
_exptl_absorpt_coefficient_mu 5.452
_exptl_absorpt_correction_T_max 0.5607
_exptl_absorpt_correction_T_min 0.4758
_exptl_absorpt_correction_type multi-scan
_exptl_absorpt_process_details 'SADABS (Bruker, 2011)'
_exptl_crystal_colour pink
_exptl_crystal_density_diffrn 2.252
_exptl_crystal_description block
_exptl_crystal_F_000 1028
_exptl_crystal_size_max 0.160
_exptl_crystal_size_mid 0.140
_exptl_crystal_size_min 0.120
_refine_diff_density_max 0.374
_refine_diff_density_min -0.662
_refine_diff_density_rms 0.104
_refine_ls_extinction_method none
_refine_ls_goodness_of_fit_ref 1.014
_refine_ls_hydrogen_treatment constr
_refine_ls_matrix_type full
_refine_ls_number_parameters 226
_refine_ls_number_reflns 3524
_refine_ls_number_restraints 1
_refine_ls_restrained_S_all 1.014
_refine_ls_R_factor_all 0.0320
_refine_ls_R_factor_gt 0.0251
_refine_ls_shift/su_max 0.002
_refine_ls_shift/su_mean 0.000
_refine_ls_structure_factor_coef Fsqd
_refine_ls_weighting_details 'w=1/[\s^2^(Fo^2^)+(0.0201P)^2^+0.6557P] where P=(Fo^2^+2Fc^2^)/3'
_refine_ls_weighting_scheme calc
_refine_ls_wR_factor_gt 0.0491
_refine_ls_wR_factor_ref 0.0513
_reflns_Friedel_coverage 0.000
_reflns_number_gt 3060
_reflns_number_total 3524
_reflns_threshold_expression 'I > 2\s(I)'
_cod_data_source_file c6dt04353d2.cif
_cod_data_source_block 4
_cod_depositor_comments 'Adding full bibliography for 7041526--7041529.cif.'
_cod_original_cell_volume 1561.5(4)
_cod_database_code 7041527
_shelx_shelxl_version_number 2016/6
_shelx_space_group_comment
;
The symmetry employed for this shelxl refinement is uniquely defined
by the following loop, which should always be used as a source of
symmetry information in preference to the above space-group names.
They are only intended as comments.
;
_shelx_estimated_absorpt_t_min 0.476
_shelx_estimated_absorpt_t_max 0.561

loop_
_space_group_symop_operation_xyz
'x, y, z'
'-x, y+1/2, -z+1/2'
'-x, -y, -z'
'x, -y-1/2, z-1/2'

loop_
_atom_site_label
_atom_site_type_symbol
_atom_site_fract_x
_atom_site_fract_y
_atom_site_fract_z
_atom_site_U_iso_or_equiv
_atom_site_adp_type
_atom_site_occupancy
_atom_site_site_symmetry_order
_atom_site_calc_flag
_atom_site_refinement_flags_posn
_atom_site_refinement_flags_adp
C1 C 0.2147(3) 0.0656(5) 0.8345(2) 0.0432(9) Uani 1 1 d . .
H1A H 0.238012 0.156252 0.801143 0.052 Uiso 1 1 calc R U
H1B H 0.170446 -0.001572 0.795804 0.052 Uiso 1 1 calc R U
C2 C 0.3129(3) -0.0214(4) 0.8712(3) 0.0448(10) Uani 1 1 d . .
H2A H 0.289238 -0.120360 0.895947 0.054 Uiso 1 1 calc R U
H2B H 0.363637 -0.043528 0.824296 0.054 Uiso 1 1 calc R U
C3 C 0.4609(3) 0.1647(4) 0.9129(3) 0.0422(9) Uani 1 1 d . .
H3A H 0.494637 0.117226 0.862049 0.051 Uiso 1 1 calc R U
H3B H 0.515888 0.168197 0.960742 0.051 Uiso 1 1 calc R U
C4 C 0.4245(4) 0.3280(4) 0.8902(3) 0.0474(10) Uani 1 1 d . .
H4A H 0.488175 0.396933 0.887835 0.057 Uiso 1 1 calc R U
H4B H 0.386578 0.329318 0.832915 0.057 Uiso 1 1 calc R U
C5 C 0.3042(3) 0.5323(4) 0.9402(3) 0.0470(10) Uani 1 1 d . .
H5A H 0.290992 0.545892 0.877174 0.056 Uiso 1 1 calc R U
H5B H 0.354823 0.613436 0.960804 0.056 Uiso 1 1 calc R U
C6 C 0.1972(3) 0.5437(4) 0.9879(3) 0.0467(10) Uani 1 1 d . .
H6A H 0.212528 0.563163 1.050170 0.056 Uiso 1 1 calc R U
H6B H 0.154215 0.630877 0.964414 0.056 Uiso 1 1 calc R U
C7 C 0.0859(3) 0.3760(5) 0.8907(3) 0.0447(9) Uani 1 1 d . .
H7A H 0.138492 0.402043 0.845705 0.054 Uiso 1 1 calc R U
H7B H 0.020637 0.440907 0.881926 0.054 Uiso 1 1 calc R U
C8 C 0.0557(3) 0.2058(4) 0.8858(3) 0.0429(9) Uani 1 1 d . .
H8A H -0.003791 0.183748 0.925628 0.051 Uiso 1 1 calc R U
H8B H 0.030582 0.179422 0.826182 0.051 Uiso 1 1 calc R U
N1 N 0.0410(3) 0.2258(4) 1.1350(2) 0.0415(8) Uani 1 1 d . .
N2 N 0.2485(3) -0.0911(4) 1.1517(2) 0.0461(8) Uani 1 1 d . .
N3 N 0.4291(3) 0.2902(4) 1.1531(2) 0.0393(7) Uani 1 1 d . U
O1 O 0.0575(2) 0.1201(3) 1.07791(17) 0.0454(7) Uani 1 1 d . .
O2 O 0.1210(2) 0.3167(3) 1.15192(18) 0.0438(6) Uani 1 1 d . .
O3 O -0.0474(2) 0.2401(4) 1.1720(2) 0.0612(8) Uani 1 1 d . .
O4 O 0.2451(2) 0.0418(3) 1.18849(17) 0.0496(7) Uani 1 1 d . .
O5 O 0.2501(2) -0.0900(3) 1.06752(17) 0.0470(7) Uani 1 1 d . .
O6 O 0.2481(3) -0.2121(3) 1.1934(2) 0.0771(11) Uani 1 1 d . .
O7 O 0.3395(2) 0.3673(3) 1.14889(17) 0.0425(6) Uani 1 1 d . .
O8 O 0.4328(2) 0.1679(3) 1.10541(17) 0.0432(6) Uani 1 1 d . U
O9 O 0.5077(2) 0.3306(3) 1.20019(19) 0.0547(8) Uani 1 1 d . .
O10 O 0.1517(2) 0.1137(3) 0.91012(15) 0.0370(6) Uani 1 1 d . .
O11 O 0.3683(2) 0.0710(3) 0.93915(15) 0.0352(6) Uani 1 1 d . .
O12 O 0.3510(2) 0.3799(3) 0.95786(17) 0.0403(6) Uani 1 1 d . .
O13 O 0.1343(2) 0.4006(3) 0.97776(16) 0.0400(6) Uani 1 1 d . .
Er1 Er 0.24474(2) 0.18587(2) 1.04742(2) 0.03131(6) Uani 1 1 d . .

loop_
_atom_site_aniso_label
_atom_site_aniso_U_11
_atom_site_aniso_U_22
_atom_site_aniso_U_33
_atom_site_aniso_U_23
_atom_site_aniso_U_13
_atom_site_aniso_U_12
C1 0.046(2) 0.053(2) 0.0300(19) -0.0058(17) -0.0036(17) -0.0034(19)
C2 0.052(3) 0.044(2) 0.039(2) -0.0102(17) -0.0002(19) 0.0026(18)
C3 0.038(2) 0.048(2) 0.040(2) 0.0034(17) 0.0095(17) 0.0044(17)
C4 0.047(2) 0.048(2) 0.049(2) 0.0052(19) 0.018(2) -0.0003(19)
C5 0.050(2) 0.032(2) 0.060(3) 0.0078(18) 0.004(2) -0.0025(17)
C6 0.051(3) 0.035(2) 0.054(3) -0.0029(18) -0.003(2) 0.0039(18)
C7 0.044(2) 0.046(2) 0.044(2) 0.0074(18) -0.0088(18) 0.0052(18)
C8 0.038(2) 0.054(3) 0.036(2) 0.0013(17) -0.0053(17) 0.0003(18)
N1 0.038(2) 0.054(2) 0.0330(18) 0.0057(15) 0.0002(14) -0.0027(15)
N2 0.042(2) 0.047(2) 0.049(2) 0.0154(17) 0.0030(16) -0.0041(15)
N3 0.0365(19) 0.0473(19) 0.0343(17) 0.0056(14) 0.0027(14) -0.0062(15)
O1 0.0475(17) 0.0493(16) 0.0396(16) -0.0053(13) 0.0074(13) -0.0085(13)
O2 0.0397(16) 0.0498(16) 0.0421(15) -0.0090(12) 0.0026(12) -0.0033(13)
O3 0.0357(17) 0.086(2) 0.062(2) -0.0040(17) 0.0141(15) -0.0005(15)
O4 0.0601(19) 0.0511(17) 0.0374(15) 0.0036(13) 0.0006(13) -0.0004(14)
O5 0.0606(19) 0.0430(16) 0.0375(16) 0.0050(12) 0.0046(14) -0.0010(13)
O6 0.102(3) 0.055(2) 0.074(2) 0.0354(18) 0.003(2) -0.0026(19)
O7 0.0385(16) 0.0454(15) 0.0436(16) -0.0072(12) 0.0024(12) 0.0000(12)
O8 0.0433(16) 0.0449(16) 0.0410(15) -0.0054(12) -0.0050(12) 0.0061(12)
O9 0.0404(17) 0.075(2) 0.0479(17) -0.0028(15) -0.0069(14) -0.0158(14)
O10 0.0399(15) 0.0397(14) 0.0313(13) -0.0011(11) -0.0031(11) 0.0004(11)
O11 0.0395(15) 0.0352(13) 0.0312(13) -0.0003(10) 0.0044(11) 0.0016(11)
O12 0.0436(16) 0.0346(13) 0.0429(15) 0.0072(11) 0.0082(12) 0.0077(11)
O13 0.0421(15) 0.0373(15) 0.0403(15) 0.0003(11) -0.0029(12) 0.0031(11)
Er1 0.03218(10) 0.03316(10) 0.02856(9) 0.00051(7) 0.00034(6) -0.00040(7)

loop_
_atom_type_symbol
_atom_type_description
_atom_type_scat_dispersion_real
_atom_type_scat_dispersion_imag
_atom_type_scat_source
C C 0.0033 0.0016 'International Tables Vol C Tables 4.2.6.8 and 6.1.1.4'
H H 0.0000 0.0000 'International Tables Vol C Tables 4.2.6.8 and 6.1.1.4'
N N 0.0061 0.0033 'International Tables Vol C Tables 4.2.6.8 and 6.1.1.4'
O O 0.0106 0.0060 'International Tables Vol C Tables 4.2.6.8 and 6.1.1.4'
Er Er -0.2586 4.9576 'International Tables Vol C Tables 4.2.6.8 and 6.1.1.4'

loop_
_geom_angle_atom_site_label_1
_geom_angle_atom_site_label_2
_geom_angle_atom_site_label_3
_geom_angle
O10 C1 C2 106.0(3)
O10 C1 H1A 110.5
C2 C1 H1A 110.5
O10 C1 H1B 110.5
C2 C1 H1B 110.5
H1A C1 H1B 108.7
O11 C2 C1 110.0(3)
O11 C2 H2A 109.7
C1 C2 H2A 109.7
O11 C2 H2B 109.7
C1 C2 H2B 109.7
H2A C2 H2B 108.2
O11 C3 C4 110.8(3)
O11 C3 H3A 109.5
C4 C3 H3A 109.5
O11 C3 H3B 109.5
C4 C3 H3B 109.5
H3A C3 H3B 108.1
O12 C4 C3 107.8(3)
O12 C4 H4A 110.2
C3 C4 H4A 110.2
O12 C4 H4B 110.2
C3 C4 H4B 110.2
H4A C4 H4B 108.5
O12 C5 C6 108.0(3)
O12 C5 H5A 110.1
C6 C5 H5A 110.1
O12 C5 H5B 110.1
C6 C5 H5B 110.1
H5A C5 H5B 108.4
O13 C6 C5 110.7(3)
O13 C6 H6A 109.5
C5 C6 H6A 109.5
O13 C6 H6B 109.5
C5 C6 H6B 109.5
H6A C6 H6B 108.1
O13 C7 C8 106.2(3)
O13 C7 H7A 110.5
C8 C7 H7A 110.5
O13 C7 H7B 110.5
C8 C7 H7B 110.5
H7A C7 H7B 108.7
O10 C8 C7 108.8(3)
O10 C8 H8A 109.9
C7 C8 H8A 109.9
O10 C8 H8B 109.9
C7 C8 H8B 109.9
H8A C8 H8B 108.3
O3 N1 O2 121.3(3)
O3 N1 O1 122.5(3)
O2 N1 O1 116.2(3)
O3 N1 Er1 178.7(3)
O2 N1 Er1 59.96(17)
O1 N1 Er1 56.22(17)
O6 N2 O4 122.4(3)
O6 N2 O5 121.9(4)
O4 N2 O5 115.8(3)
O6 N2 Er1 177.4(3)
O4 N2 Er1 59.87(17)
O5 N2 Er1 55.89(17)
O9 N3 O7 122.2(3)
O9 N3 O8 121.6(3)
O7 N3 O8 116.2(3)
O9 N3 Er1 177.8(2)
O7 N3 Er1 58.64(18)
O8 N3 Er1 57.59(18)
N1 O1 Er1 97.6(2)
N1 O2 Er1 93.8(2)
N2 O4 Er1 93.8(2)
N2 O5 Er1 97.7(2)
N3 O7 Er1 95.1(2)
N3 O8 Er1 96.1(2)
C8 O10 C1 112.9(3)
C8 O10 Er1 115.7(2)
C1 O10 Er1 120.6(2)
C3 O11 C2 117.1(3)
C3 O11 Er1 117.0(2)
C2 O11 Er1 114.5(2)
C5 O12 C4 113.1(3)
C5 O12 Er1 119.4(2)
C4 O12 Er1 120.9(2)
C7 O13 C6 114.8(3)
C7 O13 Er1 118.7(2)
C6 O13 Er1 107.6(2)
O5 Er1 O1 76.42(9)
O5 Er1 O10 82.41(9)
O1 Er1 O10 71.63(9)
O5 Er1 O8 82.46(9)
O1 Er1 O8 143.23(9)
O10 Er1 O8 134.97(8)
O5 Er1 O7 122.48(9)
O1 Er1 O7 117.25(8)
O10 Er1 O7 154.34(9)
O8 Er1 O7 52.58(9)
O5 Er1 O11 70.99(8)
O1 Er1 O11 129.27(9)
O10 Er1 O11 66.50(8)
O8 Er1 O11 68.49(8)
O7 Er1 O11 112.92(8)
O5 Er1 O4 52.75(9)
O1 Er1 O4 72.24(9)
O10 Er1 O4 127.45(9)
O8 Er1 O4 71.01(9)
O7 Er1 O4 77.40(9)
O11 Er1 O4 113.13(9)
O5 Er1 O2 112.36(9)
O1 Er1 O2 52.37(9)
O10 Er1 O2 112.92(9)
O8 Er1 O2 112.07(9)
O7 Er1 O2 66.03(9)
O11 Er1 O2 176.60(8)
O4 Er1 O2 70.00(9)
O5 Er1 O13 142.92(9)
O1 Er1 O13 75.75(9)
O10 Er1 O13 65.84(8)
O8 Er1 O13 133.58(8)
O7 Er1 O13 92.11(9)
O11 Er1 O13 109.97(8)
O4 Er1 O13 136.38(9)
O2 Er1 O13 67.10(9)
O5 Er1 O12 135.19(8)
O1 Er1 O12 139.39(9)
O10 Er1 O12 86.39(8)
O8 Er1 O12 75.42(9)
O7 Er1 O12 71.57(9)
O11 Er1 O12 64.76(8)
O4 Er1 O12 143.78(9)
O2 Er1 O12 111.98(8)
O13 Er1 O12 64.05(8)
O5 Er1 N2 26.40(9)
O1 Er1 N2 72.46(9)
O10 Er1 N2 105.43(10)
O8 Er1 N2 75.23(9)
O7 Er1 N2 100.23(10)
O11 Er1 N2 92.16(9)
O4 Er1 N2 26.35(9)
O2 Er1 N2 91.21(9)
O13 Er1 N2 148.13(9)
O12 Er1 N2 147.80(9)
O5 Er1 N1 94.58(9)
O1 Er1 N1 26.18(9)
O10 Er1 N1 92.43(9)
O8 Er1 N1 130.90(9)
O7 Er1 N1 91.63(9)
O11 Er1 N1 155.36(9)
O4 Er1 N1 68.77(9)
O2 Er1 N1 26.19(9)
O13 Er1 N1 69.37(9)
O12 Er1 N1 129.25(8)
N2 Er1 N1 80.92(9)

loop_
_geom_bond_atom_site_label_1
_geom_bond_atom_site_label_2
_geom_bond_distance
C1 O10 1.451(4)
C1 C2 1.494(5)
C1 H1A 0.9700
C1 H1B 0.9700
C2 O11 1.446(4)
C2 H2A 0.9700
C2 H2B 0.9700
C3 O11 1.441(4)
C3 C4 1.498(5)
C3 H3A 0.9700
C3 H3B 0.9700
C4 O12 1.444(4)
C4 H4A 0.9700
C4 H4B 0.9700
C5 O12 1.440(4)
C5 C6 1.502(6)
C5 H5A 0.9700
C5 H5B 0.9700
C6 O13 1.445(4)
C6 H6A 0.9700
C6 H6B 0.9700
C7 O13 1.443(4)
C7 C8 1.499(5)
C7 H7A 0.9700
C7 H7B 0.9700
C8 O10 1.442(4)
C8 H8A 0.9700
C8 H8B 0.9700
N1 O3 1.226(4)
N1 O2 1.261(4)
N1 O1 1.269(4)
N1 Er1 2.851(3)
N2 O6 1.210(4)
N2 O4 1.264(4)
N2 O5 1.275(4)
N2 Er1 2.843(3)
N3 O9 1.223(4)
N3 O7 1.268(4)
N3 O8 1.270(4)
N3 Er1 2.851(3)
O1 Er1 2.390(3)
O2 Er1 2.473(2)
O4 Er1 2.464(3)
O5 Er1 2.375(3)
O7 Er1 2.444(3)
O8 Er1 2.420(3)
O10 Er1 2.415(2)
O11 Er1 2.452(2)
O12 Er1 2.515(2)
O13 Er1 2.485(2)
